data_7706989
loop_
_publ_author_name
'Woodhouse, Sidney S.'
'Dais, Tyson N.'
'Payne, Emily H.'
'Singh, Mukesh K.'
'Brechin, Euan K.'
'Plieger, Paul G.'

_publ_section_title
;
 The structural manipulation of a series of Ni<sub>4</sub> defective
 dicubanes: Synthesis, X-ray Structures, Magnetic and Computational
 analyses.
;
_journal_issue 15
_journal_name_full 'Dalton transactions (Cambridge, England : 2003)'
_journal_page_first 5318
_journal_page_last 5326
_journal_paper_doi 10.1039/d0dt04286b
_journal_volume 50
_journal_year 2021
_chemical_formula_moiety 'C40 H66 Cl2 N4 Ni4 O14, 3(C4 H10 O)'
_chemical_formula_sum 'C52 H96 Cl2 N4 Ni4 O17'
_chemical_formula_weight 1355.06
_space_group_crystal_system monoclinic
_space_group_IT_number 14
_space_group_name_Hall '-P 2ybc'
_space_group_name_H-M_alt 'P 1 21/c 1'
_atom_sites_solution_hydrogens mixed
_atom_sites_solution_primary iterative
_audit_creation_date 2020-11-26
_audit_creation_method
;
Olex2 1.3
(compiled 2020.07.31 svn.rc2a77460 for OlexSys, GUI svn.r6145)
;
_audit_update_record
;
2020-11-25 deposited with the CCDC.	2021-03-25 downloaded from the CCDC.
;
_cell_angle_alpha 90
_cell_angle_beta 90.34
_cell_angle_gamma 90
_cell_formula_units_Z 2
_cell_length_a 13.3361(6)
_cell_length_b 13.8643(7)
_cell_length_c 17.3381(12)
_cell_measurement_reflns_used 3770
_cell_measurement_temperature 123
_cell_measurement_theta_max 69.9
_cell_measurement_theta_min 2.5
_cell_volume 3205.7(3)
_computing_molecular_graphics 'Olex2 1.3 (Dolomanov et al., 2009)'
_computing_publication_material 'Olex2 1.3 (Dolomanov et al., 2009)'
_computing_structure_refinement 'XL  (Sheldrick, 2008)'
_computing_structure_solution
;
Superflip  (Palatinus & Chapuis, 2007;Palatinus & van der Lee, 2008;
Palatinus et al., 2012)
;
_diffrn_ambient_temperature 123
_diffrn_detector 'Image Plate'
_diffrn_detector_type 'Rigaku IP'
_diffrn_measured_fraction_theta_full 0.990
_diffrn_measured_fraction_theta_max 0.974
_diffrn_measurement_device 'four-circle diffractometer'
_diffrn_radiation_monochromator graphite
_diffrn_radiation_probe x-ray
_diffrn_radiation_type CuK\a
_diffrn_radiation_wavelength 1.54187
_diffrn_reflns_av_R_equivalents 0.0852
_diffrn_reflns_av_unetI/netI 0.0431
_diffrn_reflns_Laue_measured_fraction_full 0.990
_diffrn_reflns_Laue_measured_fraction_max 0.974
_diffrn_reflns_limit_h_max 16
_diffrn_reflns_limit_h_min -12
_diffrn_reflns_limit_k_max 16
_diffrn_reflns_limit_k_min -15
_diffrn_reflns_limit_l_max 21
_diffrn_reflns_limit_l_min -20
_diffrn_reflns_number 45885
_diffrn_reflns_point_group_measured_fraction_full 0.990
_diffrn_reflns_point_group_measured_fraction_max 0.974
_diffrn_reflns_theta_full 67.687
_diffrn_reflns_theta_max 70.067
_diffrn_reflns_theta_min 6.021
_diffrn_source 'sealed X-ray tube'
_diffrn_source_current 20.0
_diffrn_source_power 0.8
_diffrn_source_target Mo
_diffrn_source_voltage 40.0
_diffrn_standards_number 0
_exptl_absorpt_coefficient_mu 2.628
_exptl_absorpt_correction_T_max 1.000
_exptl_absorpt_correction_T_min 0.606
_exptl_absorpt_correction_type multi-scan
_exptl_absorpt_process_details EMPIRICAL
_exptl_crystal_colour green
_exptl_crystal_colour_primary green
_exptl_crystal_density_diffrn 1.404
_exptl_crystal_description block
_exptl_crystal_F_000 1436
_exptl_crystal_preparation 'Magnetic properties'
_exptl_crystal_size_max 0.79
_exptl_crystal_size_mid 0.79
_exptl_crystal_size_min 0.31
_refine_diff_density_max 0.895
_refine_diff_density_min -0.728
_refine_diff_density_rms 0.106
_refine_ls_extinction_method none
_refine_ls_goodness_of_fit_ref 1.051
_refine_ls_hydrogen_treatment mixed
_refine_ls_matrix_type full
_refine_ls_number_parameters 386
_refine_ls_number_reflns 5928
_refine_ls_number_restraints 51
_refine_ls_restrained_S_all 1.054
_refine_ls_R_factor_all 0.0610
_refine_ls_R_factor_gt 0.0584
_refine_ls_shift/su_max 0.001
_refine_ls_shift/su_mean 0.000
_refine_ls_structure_factor_coef Fsqd
_refine_ls_weighting_details 'w=1/[\s^2^(Fo^2^)+(0.1049P)^2^+5.1910P] where P=(Fo^2^+2Fc^2^)/3'
_refine_ls_weighting_scheme calc
_refine_ls_wR_factor_gt 0.1594
_refine_ls_wR_factor_ref 0.1681
_reflns_Friedel_coverage 0.000
_reflns_number_gt 5563
_reflns_number_total 5928
_reflns_threshold_expression 'I > 2\s(I)'
_cod_data_source_file d0dt04286b2.cif
_cod_data_source_block ssw383
_cod_depositor_comments 'Adding full bibliography for 7706989--7706992.cif.'
_cod_database_code 7706989
_shelx_shelxl_version_number 2018/3
_shelx_space_group_comment
;
The symmetry employed for this shelxl refinement is uniquely defined
by the following loop, which should always be used as a source of
symmetry information in preference to the above space-group names.
They are only intended as comments.
;
_shelx_estimated_absorpt_t_max 0.496
_shelx_estimated_absorpt_t_min 0.231
_olex2_refinement_description
;
1. Fixed Uiso
 At 1.2 times of:
  All C(H) groups, All C(H,H) groups
 At 1.5 times of:
  All C(H,H,H) groups
2. Uiso/Uaniso restraints and constraints
Uanis(C1AA) \\sim Ueq, Uanis(O9) \\sim Ueq, Uanis(C2AA) \\sim Ueq, Uanis(C0AA)
\\sim Ueq, Uanis(C3AA) \\sim Ueq: with sigma of 0.01 and sigma for terminal
atoms of 0.02
3. Rigid body (RIGU) restrains
 C0AA, O9, C1AA, C2AA, C3AA
 with sigma for 1-2 distances of 0.0001 and sigma for 1-3 distances of 0.0001
4. Others
 Fixed Sof: O9(0.5) C0AA(0.5) H0AA(0.5) H0AB(0.5) H0AC(0.5) C1AA(0.5)
 H1AA(0.5) H1AB(0.5) C2AA(0.5) H2AA(0.5) H2AB(0.5) C3AA(0.5) H3AA(0.5)
 H3AB(0.5) H3AC(0.5)
5.a Free rotating group:
 O9(C0AA,C1AA,C2AA,C3AA)
5.b Ternary CH refined with riding coordinates:
 C65(H65)
5.c Secondary CH2 refined with riding coordinates:
 C64(H64A,H64B), C61(H61A,H61B), C00T(H00G,H00H), C00U(H00I,H00J), C1AA(H1AA,
 H1AB), C2AA(H2AA,H2AB)
5.d Aromatic/amide H refined with riding coordinates:
 C21(H21), C5(H5A), C3(H3)
5.e Idealised Me refined as rotating group:
 C00K(H00A,H00B,H00C), C31(H31A,H31B,H31C), C63(H63A,H63B,H63C), C69(H69A,H69B,
 H69C), C00W(H00D,H00E,H00F), C00X(H00K,H00L,H00M), C67(H67A,H67B,H67C),
 C00Z(H00N,H00O,H00P), C010(H01A,H01B,H01C), C011(H01D,H01E,H01F), C0AA(H0AA,
 H0AB,H0AC), C3AA(H3AA,H3AB,H3AC)
;
_olex2_submission_special_instructions 'No special instructions were received'

loop_
_space_group_symop_operation_xyz
'x, y, z'
'-x, y+1/2, -z+1/2'
'-x, -y, -z'
'x, -y-1/2, z-1/2'

loop_
_atom_site_label
_atom_site_type_symbol
_atom_site_fract_x
_atom_site_fract_y
_atom_site_fract_z
_atom_site_U_iso_or_equiv
_atom_site_adp_type
_atom_site_occupancy
_atom_site_site_symmetry_order
_atom_site_calc_flag
_atom_site_refinement_flags_posn
_atom_site_refinement_flags_adp
_atom_site_refinement_flags_occupancy
_atom_site_disorder_assembly
_atom_site_disorder_group
Ni1 Ni 0.56545(4) 0.07479(4) 0.54568(3) 0.01849(17) Uani 1 1 d . . . . .
Ni2 Ni 0.46067(3) 0.16964(4) 0.41625(3) 0.01801(17) Uani 1 1 d . . . . .
Cl1 Cl 0.53627(5) -0.01650(5) 0.66773(4) 0.0223(2) Uani 1 1 d . . . . .
O1 O 0.59907(15) 0.13944(15) 0.44364(11) 0.0195(4) Uani 1 1 d . . . . .
O2 O 0.42718(15) 0.06679(14) 0.49990(11) 0.0191(4) Uani 1 1 d . . . . .
O7 O 0.45160(16) 0.28092(15) 0.49554(11) 0.0223(4) Uani 1 1 d . . . . .
O6 O 0.54125(16) 0.21391(15) 0.59179(11) 0.0231(5) Uani 1 1 d . . . . .
O3 O 0.32154(16) 0.20286(18) 0.36647(13) 0.0289(5) Uani 1 1 d . . . . .
O4 O 0.25107(17) 0.26004(18) 0.25150(13) 0.0322(5) Uani 1 1 d . . . . .
O8 O 0.75619(19) 0.49067(19) 0.62460(15) 0.0367(6) Uani 1 1 d . . . . .
O5 O 0.7426(2) 0.0489(2) 0.64575(14) 0.0374(6) Uani 1 1 d . . . . .
N2 N 0.50190(18) 0.26945(18) 0.32919(13) 0.0194(5) Uani 1 1 d . . . . .
N1 N 0.7083(2) 0.0895(2) 0.57620(15) 0.0257(6) Uani 1 1 d . . . . .
C1 C 0.6771(2) 0.1890(2) 0.42207(17) 0.0199(6) Uani 1 1 d . . . . .
C6 C 0.6796(2) 0.2406(2) 0.35043(17) 0.0223(6) Uani 1 1 d . . . . .
C64 C 0.4252(2) 0.2626(2) 0.26926(16) 0.0225(6) Uani 1 1 d . . . . .
H64A H 0.429567 0.199167 0.243219 0.027 Uiso 1 1 calc R U . . .
H64B H 0.435570 0.313644 0.230211 0.027 Uiso 1 1 calc R U . . .
C00H C 0.4992(2) 0.2849(2) 0.55803(16) 0.0219(6) Uani 1 1 d . . . . .
C2 C 0.7630(2) 0.1902(2) 0.46761(18) 0.0243(6) Uani 1 1 d . . . . .
C21 C 0.7733(2) 0.1394(2) 0.54176(19) 0.0284(7) Uani 1 1 d . . . . .
H21 H 0.836685 0.144753 0.566748 0.034 Uiso 1 1 calc R U . . .
C00K C 0.5045(3) 0.3872(2) 0.59598(18) 0.0294(7) Uani 1 1 d . . . . .
H00A H 0.523358 0.434967 0.556984 0.044 Uiso 1 1 calc R U . . .
H00B H 0.554603 0.386895 0.637528 0.044 Uiso 1 1 calc R U . . .
H00C H 0.438749 0.403935 0.617167 0.044 Uiso 1 1 calc R U . . .
C61 C 0.5951(2) 0.2344(2) 0.29506(16) 0.0217(6) Uani 1 1 d . . . . .
H61A H 0.610748 0.273210 0.248742 0.026 Uiso 1 1 calc R U . . .
H61B H 0.586177 0.166531 0.278634 0.026 Uiso 1 1 calc R U . . .
C5 C 0.7624(2) 0.2913(2) 0.32770(18) 0.0251(6) Uani 1 1 d . . . . .
H5A H 0.760893 0.325511 0.280225 0.030 Uiso 1 1 calc R U . . .
C31 C 0.3501(2) 0.0844(2) 0.55398(19) 0.0285(7) Uani 1 1 d . . . . .
H31A H 0.365545 0.050555 0.602248 0.043 Uiso 1 1 calc R U . . .
H31B H 0.286104 0.060905 0.533202 0.043 Uiso 1 1 calc R U . . .
H31C H 0.345334 0.153795 0.563913 0.043 Uiso 1 1 calc R U . . .
C63 C 0.5127(2) 0.3753(2) 0.35463(17) 0.0240(6) Uani 1 1 d . . . . .
H63A H 0.448710 0.398135 0.375285 0.036 Uiso 1 1 calc R U . . .
H63B H 0.531519 0.414892 0.310218 0.036 Uiso 1 1 calc R U . . .
H63C H 0.564700 0.380143 0.394608 0.036 Uiso 1 1 calc R U . . .
C4 C 0.8472(2) 0.2934(2) 0.3724(2) 0.0281(7) Uani 1 1 d . . . . .
C65 C 0.3264(2) 0.2738(2) 0.30484(18) 0.0253(7) Uani 1 1 d . . . . .
H65 H 0.320186 0.345094 0.328974 0.030 Uiso 1 1 calc R U . . .
C00R C 0.9390(2) 0.3443(3) 0.3429(2) 0.0341(8) Uani 1 1 d . . . . .
C3 C 0.8449(2) 0.2414(2) 0.4408(2) 0.0286(7) Uani 1 1 d . . . . .
H3 H 0.904031 0.240983 0.471675 0.034 Uiso 1 1 calc R U . . .
C00T C 0.7851(3) 0.4262(3) 0.6863(2) 0.0431(9) Uani 1 1 d . . . . .
H00G H 0.856353 0.407514 0.681104 0.052 Uiso 1 1 calc R U . . .
H00H H 0.743538 0.367082 0.684850 0.052 Uiso 1 1 calc R U . . .
C00U C 0.7646(3) 0.4423(3) 0.5521(2) 0.0451(9) Uani 1 1 d . . . . .
H00I H 0.717401 0.387277 0.549653 0.054 Uiso 1 1 calc R U . . .
H00J H 0.833590 0.417432 0.545316 0.054 Uiso 1 1 calc R U . . .
C69 C 0.2467(3) 0.1658(4) 0.2141(3) 0.0566(13) Uani 1 1 d . . . . .
H69A H 0.293134 0.164729 0.170490 0.085 Uiso 1 1 calc R U . . .
H69B H 0.178352 0.153812 0.195439 0.085 Uiso 1 1 calc R U . . .
H69C H 0.265780 0.115704 0.251235 0.085 Uiso 1 1 calc R U . . .
C00W C 0.9156(3) 0.4458(4) 0.3050(3) 0.0555(12) Uani 1 1 d . . . . .
H00D H 0.872893 0.436725 0.259318 0.083 Uiso 1 1 calc R U . . .
H00E H 0.978483 0.476794 0.289747 0.083 Uiso 1 1 calc R U . . .
H00F H 0.880781 0.486813 0.342291 0.083 Uiso 1 1 calc R U . . .
C00X C 0.7692(4) 0.4797(3) 0.7615(2) 0.0500(11) Uani 1 1 d . . . . .
H00K H 0.806834 0.540382 0.760657 0.075 Uiso 1 1 calc R U . . .
H00L H 0.792766 0.439790 0.804551 0.075 Uiso 1 1 calc R U . . .
H00M H 0.697623 0.493507 0.767798 0.075 Uiso 1 1 calc R U . . .
C67 C 0.2352(3) 0.2130(4) 0.4112(2) 0.0536(12) Uani 1 1 d . . . . .
H67A H 0.216286 0.150095 0.432447 0.080 Uiso 1 1 calc R U . . .
H67B H 0.180351 0.237842 0.379064 0.080 Uiso 1 1 calc R U . . .
H67C H 0.248544 0.258135 0.453571 0.080 Uiso 1 1 calc R U . . .
C00Z C 0.7397(3) 0.5154(4) 0.4894(2) 0.0546(12) Uani 1 1 d . . . . .
H00N H 0.735747 0.482630 0.439363 0.082 Uiso 1 1 calc R U . . .
H00O H 0.792141 0.564868 0.487720 0.082 Uiso 1 1 calc R U . . .
H00P H 0.675065 0.545876 0.500595 0.082 Uiso 1 1 calc R U . . .
C010 C 1.0109(3) 0.3667(4) 0.4085(3) 0.0556(12) Uani 1 1 d . . . . .
H01A H 0.977748 0.408788 0.445981 0.083 Uiso 1 1 calc R U . . .
H01B H 1.070338 0.399300 0.388178 0.083 Uiso 1 1 calc R U . . .
H01C H 1.031094 0.306546 0.433903 0.083 Uiso 1 1 calc R U . . .
C011 C 0.9876(4) 0.2750(4) 0.2853(4) 0.0797(19) Uani 1 1 d . . . . .
H01D H 0.999490 0.212559 0.310232 0.120 Uiso 1 1 calc R U . . .
H01E H 1.051501 0.301882 0.267839 0.120 Uiso 1 1 calc R U . . .
H01F H 0.942744 0.266099 0.240824 0.120 Uiso 1 1 calc R U . . .
O9 O 1.0187(6) 0.0732(5) 0.5097(4) 0.0804(17) Uani 0.5 1 d G U P A -1
C0AA C 0.9484(11) -0.0272(8) 0.4116(7) 0.116(4) Uani 0.5 1 d G U P A -1
H0AA H 1.004850 -0.012567 0.377683 0.174 Uiso 0.5 1 calc R U P A -1
H0AB H 0.894434 0.019507 0.402654 0.174 Uiso 0.5 1 calc R U P A -1
H0AC H 0.923689 -0.092408 0.400688 0.174 Uiso 0.5 1 calc R U P A -1
C1AA C 0.9827(11) -0.0214(5) 0.4950(7) 0.093(3) Uani 0.5 1 d G U P A -1
H1AA H 0.925992 -0.036154 0.529674 0.112 Uiso 0.5 1 calc R U P A -1
H1AB H 1.036548 -0.069046 0.504705 0.112 Uiso 0.5 1 calc R U P A -1
C2AA C 1.0528(8) 0.0866(6) 0.5865(4) 0.083(2) Uani 0.5 1 d G U P A -1
H2AA H 1.108068 0.041087 0.598102 0.099 Uiso 0.5 1 calc R U P A -1
H2AB H 0.997517 0.074079 0.622989 0.099 Uiso 0.5 1 calc R U P A -1
C3AA C 1.0895(7) 0.1897(7) 0.5955(5) 0.081(2) Uani 0.5 1 d G U P A -1
H3AA H 1.133883 0.205864 0.552559 0.122 Uiso 0.5 1 calc R U P A -1
H3AB H 1.126326 0.196068 0.644309 0.122 Uiso 0.5 1 calc R U P A -1
H3AC H 1.031937 0.233621 0.595433 0.122 Uiso 0.5 1 calc R U P A -1
H5 H 0.699(3) 0.026(3) 0.663(2) 0.027(11) Uiso 1 1 d . . . . .

loop_
_atom_site_aniso_label
_atom_site_aniso_U_11
_atom_site_aniso_U_22
_atom_site_aniso_U_33
_atom_site_aniso_U_23
_atom_site_aniso_U_13
_atom_site_aniso_U_12
Ni1 0.0199(3) 0.0183(3) 0.0172(3) 0.00018(18) -0.0068(2) -0.00008(19)
Ni2 0.0183(3) 0.0186(3) 0.0171(3) 0.00066(18) -0.00540(19) 0.00105(18)
Cl1 0.0294(4) 0.0195(4) 0.0178(3) -0.0005(2) -0.0058(3) -0.0003(3)
O1 0.0187(10) 0.0221(11) 0.0178(9) 0.0026(8) -0.0051(7) -0.0008(8)
O2 0.0206(10) 0.0183(10) 0.0185(9) -0.0003(8) -0.0048(8) 0.0010(8)
O7 0.0270(11) 0.0203(11) 0.0195(10) -0.0022(8) -0.0059(8) 0.0019(8)
O6 0.0298(11) 0.0182(11) 0.0211(10) 0.0000(8) -0.0061(8) 0.0006(8)
O3 0.0203(11) 0.0390(14) 0.0274(11) 0.0088(10) -0.0045(8) 0.0062(9)
O4 0.0270(12) 0.0351(13) 0.0342(12) 0.0002(10) -0.0164(10) 0.0015(10)
O8 0.0364(14) 0.0352(14) 0.0385(13) -0.0028(11) -0.0026(10) -0.0006(11)
O5 0.0303(13) 0.0494(16) 0.0323(13) 0.0197(12) -0.0166(11) -0.0084(12)
N2 0.0194(12) 0.0213(13) 0.0175(11) 0.0014(9) -0.0059(9) 0.0008(10)
N1 0.0282(14) 0.0248(14) 0.0240(13) 0.0029(10) -0.0123(10) -0.0008(11)
C1 0.0198(14) 0.0171(14) 0.0228(14) -0.0040(11) -0.0040(11) 0.0024(11)
C6 0.0210(15) 0.0213(15) 0.0245(14) -0.0011(12) -0.0033(11) 0.0017(11)
C64 0.0280(16) 0.0223(15) 0.0171(13) 0.0016(11) -0.0093(11) -0.0006(12)
C00H 0.0259(15) 0.0220(16) 0.0178(13) -0.0006(11) -0.0006(11) 0.0004(12)
C2 0.0210(15) 0.0227(15) 0.0293(15) 0.0019(12) -0.0070(12) 0.0001(12)
C21 0.0237(15) 0.0264(17) 0.0349(17) 0.0028(13) -0.0141(13) -0.0018(13)
C00K 0.0423(19) 0.0229(17) 0.0231(15) -0.0016(12) -0.0069(13) 0.0011(14)
C61 0.0223(14) 0.0235(15) 0.0193(13) 0.0011(11) -0.0018(11) -0.0016(12)
C5 0.0230(15) 0.0239(16) 0.0284(15) 0.0024(12) -0.0002(12) 0.0026(12)
C31 0.0267(16) 0.0299(18) 0.0289(16) 0.0034(13) -0.0009(13) 0.0022(13)
C63 0.0303(16) 0.0210(16) 0.0206(14) 0.0003(11) -0.0062(12) 0.0003(12)
C4 0.0192(15) 0.0234(16) 0.0415(18) 0.0018(13) -0.0027(13) 0.0024(12)
C65 0.0237(15) 0.0267(16) 0.0252(15) 0.0035(12) -0.0115(12) 0.0004(12)
C00R 0.0205(16) 0.036(2) 0.046(2) 0.0062(15) -0.0005(14) -0.0043(14)
C3 0.0181(15) 0.0263(17) 0.0414(18) 0.0043(14) -0.0084(13) 0.0003(12)
C00T 0.040(2) 0.033(2) 0.056(2) 0.0065(17) 0.0007(18) -0.0029(16)
C00U 0.033(2) 0.053(3) 0.050(2) -0.0138(19) 0.0025(16) 0.0004(18)
C69 0.040(2) 0.060(3) 0.070(3) -0.028(2) -0.026(2) -0.001(2)
C00W 0.030(2) 0.060(3) 0.076(3) 0.035(2) -0.0076(19) -0.0114(19)
C00X 0.071(3) 0.036(2) 0.043(2) 0.0103(17) -0.006(2) -0.008(2)
C67 0.0214(18) 0.098(4) 0.042(2) 0.022(2) 0.0042(15) 0.013(2)
C00Z 0.047(2) 0.078(3) 0.038(2) -0.013(2) -0.0074(18) 0.009(2)
C010 0.029(2) 0.071(3) 0.066(3) 0.022(2) -0.0111(18) -0.018(2)
C011 0.046(3) 0.073(4) 0.120(5) -0.034(3) 0.044(3) -0.025(3)
O9 0.057(4) 0.113(3) 0.071(2) -0.001(3) -0.004(2) 0.012(3)
C0AA 0.138(11) 0.112(6) 0.097(3) -0.003(4) -0.039(4) 0.003(6)
C1AA 0.074(6) 0.115(3) 0.090(3) -0.002(3) -0.019(3) 0.008(4)
C2AA 0.057(5) 0.122(4) 0.070(2) 0.001(3) -0.002(2) 0.003(3)
C3AA 0.066(6) 0.123(4) 0.055(4) 0.001(3) 0.006(3) -0.001(4)

loop_
_atom_type_symbol
_atom_type_description
_atom_type_scat_dispersion_real
_atom_type_scat_dispersion_imag
_atom_type_scat_source
C C 0.0181 0.0091 'International Tables Vol C Tables 4.2.6.8 and 6.1.1.4'
H H 0.0000 0.0000 'International Tables Vol C Tables 4.2.6.8 and 6.1.1.4'
Cl Cl 0.3639 0.7018 'International Tables Vol C Tables 4.2.6.8 and 6.1.1.4'
N N 0.0311 0.0180 'International Tables Vol C Tables 4.2.6.8 and 6.1.1.4'
Ni Ni -3.0029 0.5091 'International Tables Vol C Tables 4.2.6.8 and 6.1.1.4'
O O 0.0492 0.0322 'International Tables Vol C Tables 4.2.6.8 and 6.1.1.4'

loop_
_geom_angle_atom_site_label_1
_geom_angle_atom_site_label_2
_geom_angle_atom_site_label_3
_geom_angle
_geom_angle_site_symmetry_1
_geom_angle_site_symmetry_3
_geom_angle_publ_flag
O1 Ni1 Cl1 174.54(6) . . ?
O1 Ni1 O2 94.18(8) . 3_656 ?
O1 Ni1 O6 87.81(8) . . ?
O2 Ni1 Cl1 99.19(6) . . ?
O2 Ni1 Cl1 81.63(6) 3_656 . ?
O2 Ni1 O1 83.52(8) . . ?
O2 Ni1 O2 81.13(9) . 3_656 ?
O2 Ni1 O6 93.33(8) . . ?
O6 Ni1 Cl1 96.72(6) . . ?
O6 Ni1 O2 173.85(8) . 3_656 ?
N1 Ni1 Cl1 88.87(8) . . ?
N1 Ni1 O1 88.31(10) . . ?
N1 Ni1 O2 98.51(10) . 3_656 ?
N1 Ni1 O2 171.77(10) . . ?
N1 Ni1 O6 87.36(10) . . ?
O1 Ni2 Cl1 86.70(6) . 3_656 ?
O1 Ni2 O2 83.69(8) . . ?
O1 Ni2 O7 93.28(9) . . ?
O1 Ni2 O3 169.69(9) . . ?
O1 Ni2 N2 93.69(9) . . ?
O2 Ni2 Cl1 80.42(6) . 3_656 ?
O2 Ni2 O3 104.14(9) . . ?
O2 Ni2 N2 176.72(9) . . ?
O7 Ni2 Cl1 172.34(6) . 3_656 ?
O7 Ni2 O2 91.96(8) . . ?
O7 Ni2 O3 93.14(9) . . ?
O7 Ni2 N2 90.16(9) . . ?
O3 Ni2 Cl1 88.01(7) . 3_656 ?
O3 Ni2 N2 78.23(9) . . ?
N2 Ni2 Cl1 97.49(7) . 3_656 ?
Ni1 Cl1 Ni2 86.31(3) . 3_656 ?
Ni2 O1 Ni1 95.35(9) . . ?
C1 O1 Ni1 131.43(18) . . ?
C1 O1 Ni2 124.99(18) . . ?
Ni1 O2 Ni1 98.87(8) . 3_656 ?
Ni1 O2 Ni2 92.13(8) . . ?
Ni2 O2 Ni1 111.33(9) . 3_656 ?
C31 O2 Ni1 116.22(18) . 3_656 ?
C31 O2 Ni1 113.42(18) . . ?
C31 O2 Ni2 120.15(18) . . ?
C00H O7 Ni2 125.1(2) . . ?
C00H O6 Ni1 126.80(18) . . ?
C65 O3 Ni2 114.14(18) . . ?
C67 O3 Ni2 121.6(2) . . ?
C67 O3 C65 112.3(3) . . ?
C65 O4 C69 116.7(3) . . ?
C00U O8 C00T 109.8(3) . . ?
N1 O5 H5 106(3) . . ?
C64 N2 Ni2 106.31(18) . . ?
C64 N2 C61 106.5(2) . . ?
C64 N2 C63 109.3(2) . . ?
C61 N2 Ni2 107.18(18) . . ?
C61 N2 C63 110.8(2) . . ?
C63 N2 Ni2 116.23(17) . . ?
O5 N1 Ni1 119.7(2) . . ?
C21 N1 Ni1 126.3(2) . . ?
C21 N1 O5 113.9(3) . . ?
O1 C1 C6 122.3(3) . . ?
O1 C1 C2 120.0(3) . . ?
C2 C1 C6 117.6(3) . . ?
C1 C6 C61 120.8(3) . . ?
C5 C6 C1 121.9(3) . . ?
C5 C6 C61 117.1(3) . . ?
N2 C64 H64A 109.9 . . ?
N2 C64 H64B 109.9 . . ?
N2 C64 C65 108.8(2) . . ?
H64A C64 H64B 108.3 . . ?
C65 C64 H64A 109.9 . . ?
C65 C64 H64B 109.9 . . ?
O7 C00H O6 125.7(3) . . ?
O7 C00H C00K 115.1(3) . . ?
O6 C00H C00K 119.2(2) . . ?
C1 C2 C21 124.4(3) . . ?
C3 C2 C1 117.7(3) . . ?
C3 C2 C21 117.9(3) . . ?
N1 C21 C2 127.9(3) . . ?
N1 C21 H21 116.1 . . ?
C2 C21 H21 116.1 . . ?
C00H C00K H00A 109.5 . . ?
C00H C00K H00B 109.5 . . ?
C00H C00K H00C 109.5 . . ?
H00A C00K H00B 109.5 . . ?
H00A C00K H00C 109.5 . . ?
H00B C00K H00C 109.5 . . ?
N2 C61 C6 111.4(2) . . ?
N2 C61 H61A 109.4 . . ?
N2 C61 H61B 109.4 . . ?
C6 C61 H61A 109.4 . . ?
C6 C61 H61B 109.4 . . ?
H61A C61 H61B 108.0 . . ?
C6 C5 H5A 119.6 . . ?
C4 C5 C6 120.9(3) . . ?
C4 C5 H5A 119.6 . . ?
O2 C31 H31A 109.5 . . ?
O2 C31 H31B 109.5 . . ?
O2 C31 H31C 109.5 . . ?
H31A C31 H31B 109.5 . . ?
H31A C31 H31C 109.5 . . ?
H31B C31 H31C 109.5 . . ?
N2 C63 H63A 109.5 . . ?
N2 C63 H63B 109.5 . . ?
N2 C63 H63C 109.5 . . ?
H63A C63 H63B 109.5 . . ?
H63A C63 H63C 109.5 . . ?
H63B C63 H63C 109.5 . . ?
C5 C4 C00R 119.3(3) . . ?
C5 C4 C3 116.8(3) . . ?
C3 C4 C00R 123.8(3) . . ?
O3 C65 C64 106.3(2) . . ?
O3 C65 H65 109.4 . . ?
O4 C65 O3 111.4(3) . . ?
O4 C65 C64 110.9(3) . . ?
O4 C65 H65 109.4 . . ?
C64 C65 H65 109.4 . . ?
C4 C00R C00W 113.5(3) . . ?
C4 C00R C010 110.7(3) . . ?
C4 C00R C011 106.0(3) . . ?
C010 C00R C00W 104.6(3) . . ?
C010 C00R C011 110.5(4) . . ?
C011 C00R C00W 111.7(4) . . ?
C2 C3 C4 125.0(3) . . ?
C2 C3 H3 117.5 . . ?
C4 C3 H3 117.5 . . ?
O8 C00T H00G 110.3 . . ?
O8 C00T H00H 110.3 . . ?
O8 C00T C00X 107.2(3) . . ?
H00G C00T H00H 108.5 . . ?
C00X C00T H00G 110.3 . . ?
C00X C00T H00H 110.3 . . ?
O8 C00U H00I 110.2 . . ?
O8 C00U H00J 110.2 . . ?
O8 C00U C00Z 107.3(3) . . ?
H00I C00U H00J 108.5 . . ?
C00Z C00U H00I 110.2 . . ?
C00Z C00U H00J 110.2 . . ?
O4 C69 H69A 109.5 . . ?
O4 C69 H69B 109.5 . . ?
O4 C69 H69C 109.5 . . ?
H69A C69 H69B 109.5 . . ?
H69A C69 H69C 109.5 . . ?
H69B C69 H69C 109.5 . . ?
C00R C00W H00D 109.5 . . ?
C00R C00W H00E 109.5 . . ?
C00R C00W H00F 109.5 . . ?
H00D C00W H00E 109.5 . . ?
H00D C00W H00F 109.5 . . ?
H00E C00W H00F 109.5 . . ?
C00T C00X H00K 109.5 . . ?
C00T C00X H00L 109.5 . . ?
C00T C00X H00M 109.5 . . ?
H00K C00X H00L 109.5 . . ?
H00K C00X H00M 109.5 . . ?
H00L C00X H00M 109.5 . . ?
O3 C67 H67A 109.5 . . ?
O3 C67 H67B 109.5 . . ?
O3 C67 H67C 109.5 . . ?
H67A C67 H67B 109.5 . . ?
H67A C67 H67C 109.5 . . ?
H67B C67 H67C 109.5 . . ?
C00U C00Z H00N 109.5 . . ?
C00U C00Z H00O 109.5 . . ?
C00U C00Z H00P 109.5 . . ?
H00N C00Z H00O 109.5 . . ?
H00N C00Z H00P 109.5 . . ?
H00O C00Z H00P 109.5 . . ?
C00R C010 H01A 109.5 . . ?
C00R C010 H01B 109.5 . . ?
C00R C010 H01C 109.5 . . ?
H01A C010 H01B 109.5 . . ?
H01A C010 H01C 109.5 . . ?
H01B C010 H01C 109.5 . . ?
C00R C011 H01D 109.5 . . ?
C00R C011 H01E 109.5 . . ?
C00R C011 H01F 109.5 . . ?
H01D C011 H01E 109.5 . . ?
H01D C011 H01F 109.5 . . ?
H01E C011 H01F 109.5 . . ?
C2AA O9 C1AA 113.4 . . ?
H0AA C0AA H0AB 109.5 . . ?
H0AA C0AA H0AC 109.5 . . ?
H0AB C0AA H0AC 109.5 . . ?
C1AA C0AA H0AA 109.5 . . ?
C1AA C0AA H0AB 109.5 . . ?
C1AA C0AA H0AC 109.5 . . ?
O9 C1AA C0AA 108.7 . . ?
O9 C1AA H1AA 109.9 . . ?
O9 C1AA H1AB 109.9 . . ?
C0AA C1AA H1AA 109.9 . . ?
C0AA C1AA H1AB 109.9 . . ?
H1AA C1AA H1AB 108.3 . . ?
O9 C2AA H2AA 109.9 . . ?
O9 C2AA H2AB 109.9 . . ?
O9 C2AA C3AA 108.8 . . ?
H2AA C2AA H2AB 108.3 . . ?
C3AA C2AA H2AA 109.9 . . ?
C3AA C2AA H2AB 109.9 . . ?
C2AA C3AA H3AA 109.5 . . ?
C2AA C3AA H3AB 109.5 . . ?
C2AA C3AA H3AC 109.5 . . ?
H3AA C3AA H3AB 109.5 . . ?
H3AA C3AA H3AC 109.5 . . ?
H3AB C3AA H3AC 109.5 . . ?

loop_
_geom_bond_atom_site_label_1
_geom_bond_atom_site_label_2
_geom_bond_distance
_geom_bond_site_symmetry_2
_geom_bond_publ_flag
Ni1 Cl1 2.4982(8) . ?
Ni1 O1 2.036(2) . ?
Ni1 O2 2.006(2) . ?
Ni1 O2 2.119(2) 3_656 ?
Ni1 O6 2.113(2) . ?
Ni1 N1 1.985(3) . ?
Ni2 Cl1 2.5750(8) 3_656 ?
Ni2 O1 1.949(2) . ?
Ni2 O2 2.084(2) . ?
Ni2 O7 2.070(2) . ?
Ni2 O3 2.093(2) . ?
Ni2 N2 2.123(2) . ?
O1 C1 1.304(4) . ?
O2 C31 1.417(4) . ?
O7 C00H 1.253(4) . ?
O6 C00H 1.273(4) . ?
O3 C65 1.454(4) . ?
O3 C67 1.399(4) . ?
O4 C65 1.374(4) . ?
O4 C69 1.459(5) . ?
O8 C00T 1.445(5) . ?
O8 C00U 1.429(5) . ?
O5 N1 1.405(3) . ?
O5 H5 0.73(4) . ?
N2 C64 1.457(3) . ?
N2 C61 1.463(4) . ?
N2 C63 1.538(4) . ?
N1 C21 1.262(4) . ?
C1 C6 1.434(4) . ?
C1 C2 1.387(4) . ?
C6 C61 1.479(4) . ?
C6 C5 1.369(4) . ?
C64 H64A 0.9900 . ?
C64 H64B 0.9900 . ?
C64 C65 1.467(4) . ?
C00H C00K 1.566(4) . ?
C2 C21 1.472(4) . ?
C2 C3 1.385(5) . ?
C21 H21 0.9500 . ?
C00K H00A 0.9800 . ?
C00K H00B 0.9800 . ?
C00K H00C 0.9800 . ?
C61 H61A 0.9900 . ?
C61 H61B 0.9900 . ?
C5 H5A 0.9500 . ?
C5 C4 1.368(4) . ?
C31 H31A 0.9800 . ?
C31 H31B 0.9800 . ?
C31 H31C 0.9800 . ?
C63 H63A 0.9800 . ?
C63 H63B 0.9800 . ?
C63 H63C 0.9800 . ?
C4 C00R 1.506(5) . ?
C4 C3 1.388(5) . ?
C65 H65 1.0770 . ?
C00R C00W 1.584(6) . ?
C00R C010 1.515(5) . ?
C00R C011 1.534(6) . ?
C3 H3 0.9500 . ?
C00T H00G 0.9900 . ?
C00T H00H 0.9900 . ?
C00T C00X 1.515(6) . ?
C00U H00I 0.9900 . ?
C00U H00J 0.9900 . ?
C00U C00Z 1.523(7) . ?
C69 H69A 0.9800 . ?
C69 H69B 0.9800 . ?
C69 H69C 0.9800 . ?
C00W H00D 0.9800 . ?
C00W H00E 0.9800 . ?
C00W H00F 0.9800 . ?
C00X H00K 0.9800 . ?
C00X H00L 0.9800 . ?
C00X H00M 0.9800 . ?
C67 H67A 0.9800 . ?
C67 H67B 0.9800 . ?
C67 H67C 0.9800 . ?
C00Z H00N 0.9800 . ?
C00Z H00O 0.9800 . ?
C00Z H00P 0.9800 . ?
C010 H01A 0.9800 . ?
C010 H01B 0.9800 . ?
C010 H01C 0.9800 . ?
C011 H01D 0.9800 . ?
C011 H01E 0.9800 . ?
C011 H01F 0.9800 . ?
O9 C1AA 1.4194 . ?
O9 C2AA 1.4166 . ?
C0AA H0AA 0.9800 . ?
C0AA H0AB 0.9800 . ?
C0AA H0AC 0.9800 . ?
C0AA C1AA 1.5153 . ?
C1AA H1AA 0.9900 . ?
C1AA H1AB 0.9900 . ?
C2AA H2AA 0.9900 . ?
C2AA H2AB 0.9900 . ?
C2AA C3AA 1.5174 . ?
C3AA H3AA 0.9800 . ?
C3AA H3AB 0.9800 . ?
C3AA H3AC 0.9800 . ?

loop_
_geom_torsion_atom_site_label_1
_geom_torsion_atom_site_label_2
_geom_torsion_atom_site_label_3
_geom_torsion_atom_site_label_4
_geom_torsion
_geom_torsion_site_symmetry_1
_geom_torsion_site_symmetry_2
_geom_torsion_site_symmetry_3
_geom_torsion_site_symmetry_4
_geom_torsion_publ_flag
Ni1 O1 C1 C6 -170.7(2) . . . . ?
Ni1 O1 C1 C2 11.8(4) . . . . ?
Ni1 O6 C00H O7 11.1(4) . . . . ?
Ni1 O6 C00H C00K -169.5(2) . . . . ?
Ni1 N1 C21 C2 -6.7(5) . . . . ?
Ni2 O1 C1 C6 -30.4(4) . . . . ?
Ni2 O1 C1 C2 152.1(2) . . . . ?
Ni2 O7 C00H O6 -17.7(4) . . . . ?
Ni2 O7 C00H C00K 162.8(2) . . . . ?
Ni2 O3 C65 O4 150.6(2) . . . . ?
Ni2 O3 C65 C64 29.6(3) . . . . ?
Ni2 N2 C64 C65 52.2(3) . . . . ?
Ni2 N2 C61 C6 -68.1(3) . . . . ?
O1 C1 C6 C61 -4.0(4) . . . . ?
O1 C1 C6 C5 -179.0(3) . . . . ?
O1 C1 C2 C21 -1.0(5) . . . . ?
O1 C1 C2 C3 178.0(3) . . . . ?
O5 N1 C21 C2 178.9(3) . . . . ?
N2 C64 C65 O3 -53.8(3) . . . . ?
N2 C64 C65 O4 -175.1(2) . . . . ?
C1 C6 C61 N2 60.4(4) . . . . ?
C1 C6 C5 C4 1.1(5) . . . . ?
C1 C2 C21 N1 -1.4(6) . . . . ?
C1 C2 C3 C4 1.3(5) . . . . ?
C6 C1 C2 C21 -178.7(3) . . . . ?
C6 C1 C2 C3 0.3(4) . . . . ?
C6 C5 C4 C00R 175.8(3) . . . . ?
C6 C5 C4 C3 0.5(5) . . . . ?
C64 N2 C61 C6 178.4(2) . . . . ?
C2 C1 C6 C61 173.6(3) . . . . ?
C2 C1 C6 C5 -1.5(4) . . . . ?
C21 C2 C3 C4 -179.7(3) . . . . ?
C61 N2 C64 C65 166.2(2) . . . . ?
C61 C6 C5 C4 -174.1(3) . . . . ?
C5 C6 C61 N2 -124.4(3) . . . . ?
C5 C4 C00R C00W 44.4(5) . . . . ?
C5 C4 C00R C010 161.6(4) . . . . ?
C5 C4 C00R C011 -78.5(5) . . . . ?
C5 C4 C3 C2 -1.7(5) . . . . ?
C63 N2 C64 C65 -74.0(3) . . . . ?
C63 N2 C61 C6 59.6(3) . . . . ?
C00R C4 C3 C2 -176.8(3) . . . . ?
C3 C2 C21 N1 179.6(3) . . . . ?
C3 C4 C00R C00W -140.6(4) . . . . ?
C3 C4 C00R C010 -23.4(5) . . . . ?
C3 C4 C00R C011 96.5(5) . . . . ?
C00T O8 C00U C00Z -176.5(3) . . . . ?
C00U O8 C00T C00X -177.0(3) . . . . ?
C69 O4 C65 O3 -57.6(4) . . . . ?
C69 O4 C65 C64 60.6(4) . . . . ?
C67 O3 C65 O4 -65.9(4) . . . . ?
C67 O3 C65 C64 173.1(3) . . . . ?
C1AA O9 C2AA C3AA 180.0 . . . . ?
C2AA O9 C1AA C0AA 180.0 . . . . ?
